data_4515566
loop_
_publ_author_name
'Teng, Shenghan'
'Tessensohn, Malcolm E.'
'Webster, Richard D.'
'Zhou, Jianrong Steve'

_publ_section_title
;
 Palladium-Catalyzed Intermolecular Heck-Type Reaction of Epoxides
;
_journal_issue 8
_journal_name_full 'ACS Catalysis'
_journal_page_first 7439
_journal_paper_doi 10.1021/acscatal.8b02029
_journal_volume 8
_journal_year 2018
_chemical_formula_sum 'C14 H14 O3'
_chemical_formula_weight 230.25
_space_group_crystal_system orthorhombic
_space_group_IT_number 56
_space_group_name_Hall '-P 2ab 2ac'
_space_group_name_H-M_alt 'P c c n'
_atom_sites_solution_hydrogens geom
_atom_sites_solution_primary dual
_cell_angle_alpha 90
_cell_angle_beta 90
_cell_angle_gamma 90
_cell_formula_units_Z 8
_cell_length_a 6.6399(3)
_cell_length_b 17.0733(10)
_cell_length_c 19.2759(12)
_cell_measurement_reflns_used 4953
_cell_measurement_temperature 100.(2)
_cell_measurement_theta_max 29.6717
_cell_measurement_theta_min 2.4267
_cell_volume 2185.2(2)
_computing_cell_refinement 'SAINT V8.38A (Bruker AXS Inc., 2017)'
_computing_data_collection 'APEX3 (Bruker AXS Inc., 2017)'
_computing_data_reduction 'SAINT V8.38A (Bruker AXS Inc., 2017)'
_computing_publication_material 'APEX3 (Bruker AXS Inc., 2017)'
_computing_structure_refinement 'SHELXL-2016/6 (Sheldrick, 2016)'
_computing_structure_solution 'XS, VERSION 2013/1'
_diffrn_ambient_temperature 100.(2)
_diffrn_detector_area_resol_mean 7.4074
_diffrn_measured_fraction_theta_full 0.997
_diffrn_measured_fraction_theta_max 0.997
_diffrn_measurement_device_type 'Photon II CPADs detector'
_diffrn_measurement_method 'phi and omega scans'
_diffrn_radiation_monochromator 'Multilayer Mirror'
_diffrn_radiation_type MoK\a
_diffrn_radiation_wavelength 0.71073
_diffrn_reflns_av_R_equivalents 0.0909
_diffrn_reflns_av_unetI/netI 0.0411
_diffrn_reflns_limit_h_max 8
_diffrn_reflns_limit_h_min -9
_diffrn_reflns_limit_k_max 23
_diffrn_reflns_limit_k_min -23
_diffrn_reflns_limit_l_max 26
_diffrn_reflns_limit_l_min -26
_diffrn_reflns_number 34645
_diffrn_reflns_theta_full 29.67
_diffrn_reflns_theta_max 29.67
_diffrn_reflns_theta_min 2.39
_diffrn_source 'Incoatec microfocus source'
_diffrn_source_type 'Bruker D8 Quest'
_exptl_absorpt_coefficient_mu 0.098
_exptl_absorpt_correction_T_max 0.99
_exptl_absorpt_correction_T_min 0.89
_exptl_absorpt_correction_type multi-scan
_exptl_absorpt_process_details
;
SADABS-2016/2 - Bruker AXS area detector scaling and absorption correction
;
_exptl_crystal_colour colourless
_exptl_crystal_density_diffrn 1.400
_exptl_crystal_density_method 'not measured'
_exptl_crystal_description plate
_exptl_crystal_F_000 976
_exptl_crystal_size_max 0.200
_exptl_crystal_size_mid 0.120
_exptl_crystal_size_min 0.060
_refine_diff_density_max 0.522
_refine_diff_density_min -0.271
_refine_ls_extinction_method none
_refine_ls_goodness_of_fit_ref 1.039
_refine_ls_hydrogen_treatment constr
_refine_ls_matrix_type full
_refine_ls_number_parameters 155
_refine_ls_number_reflns 3099
_refine_ls_number_restraints 0
_refine_ls_restrained_S_all 1.039
_refine_ls_R_factor_all 0.0959
_refine_ls_R_factor_gt 0.0563
_refine_ls_shift/su_max 0.000
_refine_ls_shift/su_mean 0.000
_refine_ls_structure_factor_coef Fsqd
_refine_ls_weighting_details 'w=1/[\s^2^(Fo^2^)+(0.0693P)^2^+1.3007P] where P=(Fo^2^+2Fc^2^)/3'
_refine_ls_weighting_scheme calc
_refine_ls_wR_factor_gt 0.1348
_refine_ls_wR_factor_ref 0.1597
_reflns_number_gt 2089
_reflns_number_total 3099
_reflns_threshold_expression 'I > 2\s(I)'
_cod_data_source_file cs8b02029_si_005.cif
_cod_data_source_block zhou97m
_cod_depositor_comments
;
The following automatic conversions were performed:

data item '_exptl_absorpt_correction_type' value 'Multi-Scan' was
changed to 'multi-scan' in accordance with the
/home/data/users/saulius/crontab/automatic-downloads/current/ACS/lib/dictionaries/cif_core.dic
dictionary named 'cif_core.dic' version 2.4.2 last updated on
2011-04-26.

Automatic conversion script
Id: cif_fix_values 6909 2019-04-08 15:41:33Z antanas 
;
_cod_database_code 4515566

loop_
_space_group_symop_operation_xyz
'x, y, z'
'-x+1/2, -y+1/2, z'
'-x, y+1/2, -z+1/2'
'x+1/2, -y, -z+1/2'
'-x, -y, -z'
'x-1/2, y-1/2, -z'
'x, -y-1/2, z-1/2'
'-x-1/2, y, z-1/2'

loop_
_atom_site_type_symbol
_atom_site_label
_atom_site_fract_x
_atom_site_fract_y
_atom_site_fract_z
_atom_site_U_iso_or_equiv
_atom_site_adp_type
_atom_site_calc_flag
_atom_site_refinement_flags_adp
_atom_site_refinement_flags_posn
_atom_site_occupancy
C C1 0.4936(3) 0.27578(10) 0.11657(9) 0.0203(4) Uani d . . 1
C C2 0.4949(3) 0.26520(10) 0.24112(9) 0.0202(4) Uani d . . 1
C C3 0.4572(3) 0.34935(10) 0.24637(9) 0.0204(4) Uani d . . 1
C C4 0.4376(3) 0.39146(10) 0.18740(9) 0.0218(4) Uani d . . 1
H H4 0.409515 0.445899 0.190584 0.026 Uiso calc U R 1
C C5 0.4581(3) 0.35638(10) 0.12008(9) 0.0205(4) Uani d . . 1
C C6 0.4418(3) 0.39797(11) 0.05772(10) 0.0247(4) Uani d . . 1
H H6 0.418795 0.452875 0.058713 0.03 Uiso calc U R 1
C C7 0.4590(3) 0.35982(11) -0.00530(9) 0.0258(4) Uani d . . 1
H H7 0.448912 0.388458 -0.047411 0.031 Uiso calc U R 1
C C8 0.4912(3) 0.27910(11) -0.00674(10) 0.0266(4) Uani d . . 1
H H8 0.50077 0.252876 -0.050086 0.032 Uiso calc U R 1
C C9 0.5094(3) 0.23675(11) 0.05406(10) 0.0250(4) Uani d . . 1
H H9 0.532329 0.18184 0.052857 0.03 Uiso calc U R 1
C C10 0.4341(3) 0.38166(10) 0.31824(9) 0.0223(4) Uani d . . 1
H H10 0.331116 0.348888 0.342564 0.027 Uiso calc U R 1
C C11 0.6265(3) 0.38118(10) 0.36348(9) 0.0213(4) Uani d . . 1
H H11 0.663318 0.326875 0.378207 0.026 Uiso calc U R 1
C C12 0.5594(3) 0.43087(11) 0.42496(9) 0.0256(4) Uani d . . 1
H H12A 0.677346 0.451591 0.450477 0.031 Uiso calc U R 1
H H12B 0.475835 0.399692 0.457305 0.031 Uiso calc U R 1
C C13 0.4367(3) 0.49759(11) 0.39322(10) 0.0281(4) Uani d . . 1
H H13A 0.521402 0.544841 0.38721 0.034 Uiso calc U R 1
H H13B 0.320975 0.511005 0.423332 0.034 Uiso calc U R 1
C C14 0.3636(4) 0.46724(12) 0.32275(10) 0.0355(5) Uani d . . 1
H H14A 0.422511 0.498547 0.284583 0.043 Uiso calc U R 1
H H14B 0.214965 0.470341 0.31968 0.043 Uiso calc U R 1
O O1 0.51116(19) 0.23203(7) 0.17640(6) 0.0220(3) Uani d . . 1
O O2 0.5113(2) 0.22081(7) 0.29018(7) 0.0263(3) Uani d . . 1
O O3 0.7906(2) 0.41948(7) 0.32996(7) 0.0250(3) Uani d . . 1
H H3 0.854554 0.386907 0.305836 0.038 Uiso calc U R 1

loop_
_atom_site_aniso_label
_atom_site_aniso_U_11
_atom_site_aniso_U_22
_atom_site_aniso_U_33
_atom_site_aniso_U_12
_atom_site_aniso_U_13
_atom_site_aniso_U_23
C1 0.0157(8) 0.0232(8) 0.0219(9) -0.0006(6) 0.0003(7) -0.0010(7)
C2 0.0178(8) 0.0213(8) 0.0216(8) -0.0009(6) -0.0015(7) -0.0007(7)
C3 0.0197(9) 0.0199(8) 0.0216(9) 0.0001(6) -0.0007(7) -0.0010(7)
C4 0.0225(9) 0.0211(8) 0.0218(9) -0.0011(7) 0.0003(7) -0.0010(7)
C5 0.0203(8) 0.0210(8) 0.0201(8) -0.0026(6) 0.0002(7) -0.0029(6)
C6 0.0263(10) 0.0248(8) 0.0231(9) -0.0025(7) -0.0001(7) 0.0001(7)
C7 0.0241(10) 0.0348(10) 0.0185(9) -0.0038(8) 0.0010(7) -0.0004(7)
C8 0.0218(9) 0.0348(10) 0.0233(9) -0.0011(7) 0.0025(7) -0.0097(8)
C9 0.0201(9) 0.0274(9) 0.0273(10) 0.0009(7) 0.0003(7) -0.0080(7)
C10 0.0239(9) 0.0241(8) 0.0191(9) 0.0016(7) -0.0004(7) -0.0012(7)
C11 0.0237(9) 0.0206(8) 0.0196(9) -0.0002(6) 0.0006(7) 0.0021(7)
C12 0.0285(10) 0.0306(9) 0.0176(9) 0.0004(8) -0.0005(7) -0.0014(7)
C13 0.0332(10) 0.0283(9) 0.0229(9) 0.0060(8) -0.0011(8) -0.0049(7)
C14 0.0478(13) 0.0335(10) 0.0253(10) 0.0176(9) -0.0093(9) -0.0074(8)
O1 0.0241(7) 0.0196(6) 0.0222(6) 0.0012(5) -0.0014(5) -0.0029(5)
O2 0.0299(7) 0.0228(6) 0.0261(7) 0.0007(5) -0.0034(6) 0.0024(5)
O3 0.0263(7) 0.0229(6) 0.0259(7) -0.0022(5) 0.0052(5) -0.0023(5)

loop_
_atom_type_symbol
_atom_type_description
_atom_type_scat_dispersion_real
_atom_type_scat_dispersion_imag
_atom_type_scat_source
C C 0.0033 0.0016 'International Tables Vol C Tables 4.2.6.8 and 6.1.1.4'
H H 0.0000 0.0000 'International Tables Vol C Tables 4.2.6.8 and 6.1.1.4'
O O 0.0106 0.0060 'International Tables Vol C Tables 4.2.6.8 and 6.1.1.4'

loop_
_geom_angle_atom_site_label_1
_geom_angle_atom_site_label_2
_geom_angle_atom_site_label_3
_geom_angle
O1 C1 C9 117.52(15)
O1 C1 C5 120.47(15)
C9 C1 C5 122.01(17)
O2 C2 O1 116.21(14)
O2 C2 C3 125.01(16)
O1 C2 C3 118.77(15)
C4 C3 C2 118.77(16)
C4 C3 C10 124.88(16)
C2 C3 C10 116.30(15)
C3 C4 C5 121.96(16)
C1 C5 C6 118.08(16)
C1 C5 C4 118.06(16)
C6 C5 C4 123.85(16)
C7 C6 C5 120.58(17)
C6 C7 C8 119.70(17)
C9 C8 C7 120.88(17)
C1 C9 C8 118.73(17)
C3 C10 C14 115.68(15)
C3 C10 C11 115.75(15)
C14 C10 C11 102.98(15)
O3 C11 C12 108.69(14)
O3 C11 C10 111.93(14)
C12 C11 C10 101.19(14)
C11 C12 C13 105.04(15)
C12 C13 C14 105.76(15)
C13 C14 C10 105.97(15)
C2 O1 C1 121.96(13)

loop_
_geom_bond_atom_site_label_1
_geom_bond_atom_site_label_2
_geom_bond_distance
C1 O1 1.379(2)
C1 C9 1.381(2)
C1 C5 1.398(2)
C2 O2 1.217(2)
C2 O1 1.374(2)
C2 C3 1.462(2)
C3 C4 1.351(2)
C3 C10 1.499(2)
C4 C5 1.436(2)
C5 C6 1.400(2)
C6 C7 1.383(3)
C7 C8 1.395(3)
C8 C9 1.382(3)
C10 C14 1.537(3)
C10 C11 1.547(2)
C11 O3 1.426(2)
C11 C12 1.524(2)
C12 C13 1.528(3)
C13 C14 1.533(3)
